data_7056091
loop_
_publ_author_name
'Anisimova, Tatyana B.'
'Kinzhalov, Mikhail A.'
'Guedes da Silva, M. F\'atima C.'
'Novikov, Alexander S.'
'Kukushkin, Vadim Yu.'
'Pombeiro, Armando J. L.'
'Luzyanin, Konstantin V.'

_publ_section_title
;
 Addition of N-nucleophiles to gold(iii)-bound isocyanides leading to
 short-lived gold(iii) acyclic diaminocarbene complexes
;
_journal_issue 9
_journal_name_full 'New J. Chem.'
_journal_page_first 3246
_journal_paper_doi 10.1039/C7NJ00529F
_journal_volume 41
_journal_year 2017
_chemical_formula_moiety 'C22 H21 Au Cl3 N3, C H Cl3'
_chemical_formula_sum 'C23 H22 Au Cl6 N3'
_chemical_formula_weight 750.10
_chemical_name_systematic
;
 ?
;
_space_group_crystal_system monoclinic
_space_group_IT_number 14
_space_group_name_Hall '-P 2ybc'
_space_group_name_H-M_alt 'P 1 21/c 1'
_symmetry_space_group_name_Hall '-P 2ybc'
_symmetry_space_group_name_H-M 'P 1 21/c 1'
_atom_sites_solution_hydrogens mixed
_audit_creation_method SHELXL-2013
_audit_update_record
;
2016-03-30 deposited with the CCDC.
2017-04-04 downloaded from the CCDC.
;
_cell_angle_alpha 90
_cell_angle_beta 93.721(5)
_cell_angle_gamma 90
_cell_formula_units_Z 4
_cell_length_a 10.0454(10)
_cell_length_b 14.1896(12)
_cell_length_c 19.4905(18)
_cell_measurement_reflns_used 5334
_cell_measurement_temperature 150(2)
_cell_measurement_theta_max 24.24
_cell_measurement_theta_min 2.65
_cell_volume 2772.3(4)
_computing_cell_refinement 'Bruker SAINT'
_computing_data_collection 'Bruker APEX2'
_computing_data_reduction 'Bruker SAINT'
_computing_molecular_graphics 'Bruker SHELXTL'
_computing_publication_material 'Bruker SHELXTL'
_computing_structure_refinement 'SHELXL-2013 (Sheldrick,2013)'
_computing_structure_solution 'SHELXS-97 (Sheldrick, 2008)'
_diffrn_ambient_temperature 150(2)
_diffrn_measured_fraction_theta_full 0.998
_diffrn_measured_fraction_theta_max 0.996
_diffrn_measurement_device_type 'Bruker APEX-II CCD'
_diffrn_measurement_method '\f and \w scans'
_diffrn_radiation_type MoK\a
_diffrn_radiation_wavelength 0.71073
_diffrn_reflns_av_R_equivalents 0.0582
_diffrn_reflns_av_unetI/netI 0.0512
_diffrn_reflns_Laue_measured_fraction_full 0.998
_diffrn_reflns_Laue_measured_fraction_max 0.996
_diffrn_reflns_limit_h_max 12
_diffrn_reflns_limit_h_min -12
_diffrn_reflns_limit_k_max 17
_diffrn_reflns_limit_k_min -17
_diffrn_reflns_limit_l_max 23
_diffrn_reflns_limit_l_min -23
_diffrn_reflns_number 24691
_diffrn_reflns_point_group_measured_fraction_full 0.998
_diffrn_reflns_point_group_measured_fraction_max 0.996
_diffrn_reflns_theta_full 25.242
_diffrn_reflns_theta_max 25.378
_diffrn_reflns_theta_min 2.822
_exptl_absorpt_coefficient_mu 5.902
_exptl_absorpt_correction_T_max 0.391
_exptl_absorpt_correction_T_min 0.312
_exptl_absorpt_correction_type multi-scan
_exptl_absorpt_process_details sadabs
_exptl_crystal_colour colorless
_exptl_crystal_density_diffrn 1.797
_exptl_crystal_density_method 'not measured'
_exptl_crystal_description plate
_exptl_crystal_F_000 1448
_exptl_crystal_size_max 0.371
_exptl_crystal_size_mid 0.170
_exptl_crystal_size_min 0.159
_refine_diff_density_max 1.022
_refine_diff_density_min -0.808
_refine_diff_density_rms 0.127
_refine_ls_extinction_method none
_refine_ls_goodness_of_fit_ref 1.012
_refine_ls_hydrogen_treatment mixed
_refine_ls_matrix_type full
_refine_ls_number_parameters 306
_refine_ls_number_reflns 5061
_refine_ls_number_restraints 24
_refine_ls_restrained_S_all 1.033
_refine_ls_R_factor_all 0.0499
_refine_ls_R_factor_gt 0.0312
_refine_ls_shift/su_max 0.001
_refine_ls_shift/su_mean 0.000
_refine_ls_structure_factor_coef Fsqd
_refine_ls_weighting_details 'w=1/[\s^2^(Fo^2^)+(0.0236P)^2^+3.9801P] where P=(Fo^2^+2Fc^2^)/3'
_refine_ls_weighting_scheme calc
_refine_ls_wR_factor_gt 0.0608
_refine_ls_wR_factor_ref 0.0661
_reflns_Friedel_coverage 0.000
_reflns_number_gt 3945
_reflns_number_total 5061
_reflns_threshold_expression 'I > 2\s(I)'
_cod_data_source_file c7nj00529f2.cif
_cod_data_source_block shelx
_cod_depositor_comments 'Adding full bibliography for 7056089--7056091.cif.'
_cod_database_code 7056091
_shelx_space_group_comment
;
The symmetry employed for this shelxl refinement is uniquely defined
by the following loop, which should always be used as a source of
symmetry information in preference to the above space-group names.
They are only intended as comments.
;
_shelx_estimated_absorpt_t_min 0.218
_shelx_estimated_absorpt_t_max 0.454
_shelxl_version_number 2013-4

loop_
_space_group_symop_operation_xyz
'x, y, z'
'-x, y+1/2, -z+1/2'
'-x, -y, -z'
'x, -y-1/2, z-1/2'

loop_
_atom_site_label
_atom_site_type_symbol
_atom_site_fract_x
_atom_site_fract_y
_atom_site_fract_z
_atom_site_U_iso_or_equiv
_atom_site_adp_type
_atom_site_occupancy
_atom_site_site_symmetry_order
_atom_site_calc_flag
_atom_site_refinement_flags_posn
_atom_site_refinement_flags_adp
Au1 Au 0.57144(2) 0.12103(2) 0.05779(2) 0.01840(7) Uani 1 1 d . .
Cl2 Cl 0.77525(14) 0.12295(10) 0.11520(7) 0.0319(3) Uani 1 1 d . .
Cl1 Cl 0.46505(15) 0.07939(9) 0.15582(7) 0.0265(3) Uani 1 1 d . .
Cl3 Cl 0.37313(13) 0.11275(9) -0.00788(7) 0.0253(3) Uani 1 1 d . .
Cl4 Cl 0.11646(18) 0.35433(12) 0.67972(9) 0.0539(5) Uani 1 1 d . .
Cl5 Cl 0.0602(2) 0.23438(14) 0.56208(10) 0.0629(5) Uani 1 1 d . .
Cl6 Cl 0.2677(3) 0.18482(13) 0.66141(13) 0.0858(8) Uani 1 1 d . .
N2 N 0.6948(5) 0.2495(3) -0.0343(2) 0.0248(12) Uani 1 1 d . .
N3 N 0.6741(5) 0.3164(3) 0.0157(2) 0.0250(11) Uani 1 1 d . .
C11 C 0.7562(6) 0.1274(3) -0.1348(3) 0.0268(13) Uani 1 1 d . .
C1 C 0.6631(5) 0.1604(3) -0.0260(3) 0.0185(12) Uani 1 1 d . .
C2 C 0.7076(6) 0.4012(3) -0.0001(3) 0.0227(13) Uani 1 1 d . .
C3 C 0.6971(6) 0.4749(3) 0.0527(3) 0.0226(13) Uani 1 1 d . .
C4 C 0.7068(6) 0.5695(3) 0.0357(3) 0.0279(14) Uani 1 1 d . .
H5 H 0.7163 0.5873 -0.0107 0.034 Uiso 1 1 calc R U
C5 C 0.7029(6) 0.6382(4) 0.0860(3) 0.0344(15) Uani 1 1 d . .
H4 H 0.7085 0.7029 0.0739 0.041 Uiso 1 1 calc R U
C6 C 0.6908(6) 0.6128(4) 0.1534(3) 0.0336(14) Uani 1 1 d . .
H3 H 0.6888 0.6601 0.1878 0.040 Uiso 1 1 calc R U
C7 C 0.6815(6) 0.5189(4) 0.1713(3) 0.0311(14) Uani 1 1 d . .
H2 H 0.6731 0.5017 0.2179 0.037 Uiso 1 1 calc R U
C8 C 0.6844(6) 0.4505(4) 0.1214(3) 0.0305(15) Uani 1 1 d . .
H1 H 0.6776 0.3860 0.1338 0.037 Uiso 1 1 calc R U
C21 C 0.7612(6) 0.4246(3) -0.0685(3) 0.0211(12) Uani 1 1 d . .
C22 C 0.8955(6) 0.4355(4) -0.0750(3) 0.0333(15) Uani 1 1 d . .
H6 H 0.9553 0.4322 -0.0352 0.040 Uiso 1 1 calc R U
C23 C 0.9454(7) 0.4513(4) -0.1387(3) 0.0408(17) Uani 1 1 d . .
H10 H 1.0386 0.4585 -0.1427 0.049 Uiso 1 1 calc R U
C24 C 0.8584(7) 0.4563(4) -0.1960(3) 0.0378(17) Uani 1 1 d . .
H9 H 0.8914 0.4673 -0.2399 0.045 Uiso 1 1 calc R U
C25 C 0.7241(7) 0.4456(4) -0.1901(3) 0.0390(17) Uani 1 1 d . .
H7 H 0.6646 0.4484 -0.2299 0.047 Uiso 1 1 calc R U
C26 C 0.6747(6) 0.4306(4) -0.1262(3) 0.0308(14) Uani 1 1 d . .
H8 H 0.5814 0.4246 -0.1222 0.037 Uiso 1 1 calc R U
N1 N 0.6886(5) 0.1003(3) -0.0745(2) 0.0208(11) Uani 1 1 d . .
C16 C 0.6788(7) 0.1716(4) -0.1881(3) 0.0363(15) Uani 1 1 d . U
C15 C 0.7471(9) 0.2038(5) -0.2441(4) 0.0539(19) Uani 1 1 d . U
H16 H 0.7001 0.2364 -0.2807 0.065 Uiso 1 1 calc R U
C14 C 0.8741(10) 0.1892(5) -0.2462(4) 0.064(2) Uani 1 1 d . U
H15 H 0.9160 0.2103 -0.2857 0.077 Uiso 1 1 calc R U
C13 C 0.9528(9) 0.1455(5) -0.1954(4) 0.066(2) Uani 1 1 d . U
H14 H 1.0456 0.1372 -0.2001 0.079 Uiso 1 1 calc R U
C12 C 0.8917(7) 0.1123(4) -0.1345(4) 0.0456(18) Uani 1 1 d . .
C17 C 0.9684(7) 0.0688(6) -0.0762(4) 0.070(3) Uani 1 1 d . .
H11 H 0.9554 0.1048 -0.0343 0.105 Uiso 1 1 calc R U
H13 H 1.0634 0.0685 -0.0851 0.105 Uiso 1 1 calc R U
H12 H 0.9378 0.0039 -0.0703 0.105 Uiso 1 1 calc R U
C18 C 0.5324(9) 0.1847(5) -0.1872(4) 0.064(3) Uani 1 1 d . .
H17 H 0.4991 0.2173 -0.2292 0.096 Uiso 1 1 calc R U
H18 H 0.5124 0.2224 -0.1470 0.096 Uiso 1 1 calc R U
H19 H 0.4889 0.1231 -0.1847 0.096 Uiso 1 1 calc R U
C10 C 0.1839(6) 0.2777(4) 0.6207(3) 0.0339(15) Uani 1 1 d . .
H21 H 0.2492 0.3139 0.5945 0.041 Uiso 1 1 calc R U
H2N H 0.735(7) 0.265(4) -0.070(3) 0.051 Uiso 1 1 d . U
H20 H 0.662(7) 0.048(4) -0.072(3) 0.051 Uiso 1 1 d . U

loop_
_atom_site_aniso_label
_atom_site_aniso_U_11
_atom_site_aniso_U_22
_atom_site_aniso_U_33
_atom_site_aniso_U_23
_atom_site_aniso_U_13
_atom_site_aniso_U_12
Au1 0.02507(12) 0.01503(10) 0.01566(11) -0.00059(9) 0.00555(8) -0.00133(10)
Cl2 0.0260(8) 0.0430(8) 0.0267(8) -0.0035(7) 0.0011(6) -0.0033(7)
Cl1 0.0316(9) 0.0295(7) 0.0191(7) 0.0022(6) 0.0083(6) -0.0014(6)
Cl3 0.0254(8) 0.0263(6) 0.0241(7) 0.0017(6) 0.0003(6) 0.0007(6)
Cl4 0.0448(11) 0.0664(11) 0.0515(11) -0.0228(9) 0.0104(9) -0.0069(9)
Cl5 0.0574(13) 0.0706(12) 0.0583(12) -0.0273(10) -0.0145(10) 0.0124(10)
Cl6 0.100(2) 0.0398(10) 0.111(2) 0.0128(11) -0.0436(16) 0.0134(11)
N2 0.045(3) 0.012(2) 0.019(3) -0.0011(18) 0.010(2) -0.005(2)
N3 0.041(3) 0.011(2) 0.024(3) -0.0043(18) 0.015(2) 0.001(2)
C11 0.043(4) 0.018(3) 0.021(3) -0.005(2) 0.017(3) -0.006(3)
C1 0.025(3) 0.015(2) 0.016(3) -0.002(2) 0.008(2) -0.002(2)
C2 0.028(3) 0.019(3) 0.021(3) -0.001(2) 0.005(3) 0.000(2)
C3 0.028(3) 0.016(2) 0.025(3) -0.004(2) 0.006(3) -0.001(2)
C4 0.041(4) 0.021(3) 0.022(3) 0.000(2) 0.004(3) 0.003(3)
C5 0.047(4) 0.017(3) 0.038(4) -0.007(2) -0.003(3) 0.001(3)
C6 0.039(4) 0.031(3) 0.030(3) -0.014(3) -0.004(3) 0.007(3)
C7 0.040(4) 0.033(3) 0.019(3) -0.004(3) 0.002(3) 0.006(3)
C8 0.048(4) 0.019(3) 0.025(3) 0.000(2) 0.005(3) -0.002(3)
C21 0.032(4) 0.011(2) 0.021(3) -0.003(2) 0.004(3) -0.002(2)
C22 0.037(4) 0.038(3) 0.025(3) 0.008(3) -0.001(3) -0.005(3)
C23 0.033(4) 0.044(4) 0.047(4) 0.007(3) 0.019(3) 0.003(3)
C24 0.068(5) 0.029(3) 0.019(3) 0.002(3) 0.018(3) -0.004(3)
C25 0.066(5) 0.030(3) 0.020(3) 0.004(3) -0.008(3) -0.013(3)
C26 0.032(4) 0.032(3) 0.028(3) 0.008(3) -0.003(3) -0.006(3)
N1 0.032(3) 0.013(2) 0.018(2) 0.0017(18) 0.006(2) -0.001(2)
C16 0.060(4) 0.024(3) 0.026(3) -0.001(2) 0.010(3) -0.004(3)
C15 0.084(4) 0.042(3) 0.036(3) -0.001(3) 0.010(3) -0.008(3)
C14 0.085(4) 0.053(3) 0.055(4) -0.007(3) 0.020(4) -0.022(3)
C13 0.060(4) 0.065(4) 0.076(4) -0.030(3) 0.032(3) -0.011(3)
C12 0.044(4) 0.033(3) 0.063(5) -0.022(3) 0.025(4) -0.014(3)
C17 0.034(5) 0.078(6) 0.097(7) -0.037(5) 0.003(5) 0.016(4)
C18 0.108(8) 0.039(4) 0.041(5) -0.003(3) -0.029(5) 0.017(4)
C10 0.035(4) 0.031(3) 0.035(4) 0.002(3) 0.005(3) -0.003(3)

loop_
_atom_type_symbol
_atom_type_description
_atom_type_scat_dispersion_real
_atom_type_scat_dispersion_imag
_atom_type_scat_source
C C 0.0033 0.0016 'International Tables Vol C Tables 4.2.6.8 and 6.1.1.4'
H H 0.0000 0.0000 'International Tables Vol C Tables 4.2.6.8 and 6.1.1.4'
N N 0.0061 0.0033 'International Tables Vol C Tables 4.2.6.8 and 6.1.1.4'
Cl Cl 0.1484 0.1585 'International Tables Vol C Tables 4.2.6.8 and 6.1.1.4'
Au Au -2.0133 8.8022 'International Tables Vol C Tables 4.2.6.8 and 6.1.1.4'

loop_
_geom_angle_atom_site_label_1
_geom_angle_atom_site_label_2
_geom_angle_atom_site_label_3
_geom_angle
C1 Au1 Cl2 87.17(16)
C1 Au1 Cl3 89.32(16)
Cl2 Au1 Cl3 175.15(5)
C1 Au1 Cl1 178.51(13)
Cl2 Au1 Cl1 92.63(5)
Cl3 Au1 Cl1 90.96(5)
C1 N2 N3 121.4(4)
C1 N2 H2N 119(4)
N3 N2 H2N 119(4)
C2 N3 N2 114.5(4)
C12 C11 C16 124.8(6)
C12 C11 N1 118.2(6)
C16 C11 N1 116.9(5)
N1 C1 N2 118.4(4)
N1 C1 Au1 121.8(3)
N2 C1 Au1 119.8(4)
N3 C2 C3 117.5(4)
N3 C2 C21 122.0(4)
C3 C2 C21 120.5(4)
C4 C3 C8 118.7(5)
C4 C3 C2 120.7(5)
C8 C3 C2 120.6(4)
C5 C4 C3 120.5(5)
C5 C4 H5 119.8
C3 C4 H5 119.8
C6 C5 C4 120.0(5)
C6 C5 H4 120.0
C4 C5 H4 120.0
C5 C6 C7 120.4(5)
C5 C6 H3 119.8
C7 C6 H3 119.8
C8 C7 C6 119.8(5)
C8 C7 H2 120.1
C6 C7 H2 120.1
C7 C8 C3 120.7(5)
C7 C8 H1 119.7
C3 C8 H1 119.7
C22 C21 C26 119.3(5)
C22 C21 C2 121.1(5)
C26 C21 C2 119.6(5)
C21 C22 C23 121.0(6)
C21 C22 H6 119.5
C23 C22 H6 119.5
C24 C23 C22 119.2(6)
C24 C23 H10 120.4
C22 C23 H10 120.4
C25 C24 C23 120.2(6)
C25 C24 H9 119.9
C23 C24 H9 119.9
C24 C25 C26 120.4(6)
C24 C25 H7 119.8
C26 C25 H7 119.8
C21 C26 C25 119.9(6)
C21 C26 H8 120.0
C25 C26 H8 120.0
C1 N1 C11 122.5(4)
C1 N1 H20 119(5)
C11 N1 H20 118(5)
C15 C16 C11 116.5(7)
C15 C16 C18 120.3(7)
C11 C16 C18 123.2(5)
C14 C15 C16 120.3(8)
C14 C15 H16 119.9
C16 C15 H16 119.9
C15 C14 C13 124.8(8)
C15 C14 H15 117.6
C13 C14 H15 117.6
C14 C13 C12 118.8(8)
C14 C13 H14 120.6
C12 C13 H14 120.6
C11 C12 C13 114.7(7)
C11 C12 C17 122.5(6)
C13 C12 C17 122.8(7)
C12 C17 H11 109.5
C12 C17 H13 109.5
H11 C17 H13 109.5
C12 C17 H12 109.5
H11 C17 H12 109.5
H13 C17 H12 109.5
C16 C18 H17 109.5
C16 C18 H18 109.5
H17 C18 H18 109.5
C16 C18 H19 109.5
H17 C18 H19 109.5
H18 C18 H19 109.5
Cl6 C10 Cl5 109.7(3)
Cl6 C10 Cl4 111.6(3)
Cl5 C10 Cl4 111.1(3)
Cl6 C10 H21 108.1
Cl5 C10 H21 108.1
Cl4 C10 H21 108.1

loop_
_geom_bond_atom_site_label_1
_geom_bond_atom_site_label_2
_geom_bond_distance
Au1 C1 2.005(5)
Au1 Cl2 2.2688(15)
Au1 Cl3 2.2999(14)
Au1 Cl1 2.3252(13)
Cl4 C10 1.751(6)
Cl5 C10 1.744(6)
Cl6 C10 1.729(6)
N2 C1 1.316(6)
N2 N3 1.387(5)
N2 H2N 0.86(6)
N3 C2 1.293(6)
C11 C12 1.377(9)
C11 C16 1.405(8)
C11 N1 1.447(6)
C1 N1 1.311(6)
C2 C3 1.475(7)
C2 C21 1.506(7)
C3 C4 1.388(7)
C3 C8 1.398(7)
C4 C5 1.384(7)
C4 H5 0.9500
C5 C6 1.375(8)
C5 H4 0.9500
C6 C7 1.382(8)
C6 H3 0.9500
C7 C8 1.376(7)
C7 H2 0.9500
C8 H1 0.9500
C21 C22 1.372(8)
C21 C26 1.378(8)
C22 C23 1.387(8)
C22 H6 0.9500
C23 C24 1.376(9)
C23 H10 0.9500
C24 C25 1.369(9)
C24 H9 0.9500
C25 C26 1.385(8)
C25 H7 0.9500
C26 H8 0.9500
N1 H20 0.80(6)
C16 C15 1.403(9)
C16 C18 1.484(10)
C15 C14 1.296(11)
C15 H16 0.9500
C14 C13 1.374(11)
C14 H15 0.9500
C13 C12 1.449(10)
C13 H14 0.9500
C12 C17 1.468(10)
C17 H11 0.9800
C17 H13 0.9800
C17 H12 0.9800
C18 H17 0.9800
C18 H18 0.9800
C18 H19 0.9800
C10 H21 1.0000

loop_
_geom_hbond_atom_site_label_D
_geom_hbond_atom_site_label_H
_geom_hbond_atom_site_label_A
_geom_hbond_distance_DH
_geom_hbond_distance_HA
_geom_hbond_distance_DA
_geom_hbond_angle_DHA
_geom_hbond_site_symmetry_A
N1 H20 Cl1 0.80(6) 2.69(6) 3.328(5) 138(6) 3_655
N1 H20 Cl3 0.80(6) 2.79(6) 3.497(4) 148(6) 3_655

loop_
_geom_torsion_atom_site_label_1
_geom_torsion_atom_site_label_2
_geom_torsion_atom_site_label_3
_geom_torsion_atom_site_label_4
_geom_torsion
C1 N2 N3 C2 -178.8(5)
N3 N2 C1 N1 -178.2(5)
N3 N2 C1 Au1 4.3(8)
N2 N3 C2 C3 -175.8(5)
N2 N3 C2 C21 1.6(8)
N3 C2 C3 C4 -167.8(6)
C21 C2 C3 C4 14.7(8)
N3 C2 C3 C8 15.7(8)
C21 C2 C3 C8 -161.8(6)
C8 C3 C4 C5 -0.5(9)
C2 C3 C4 C5 -177.1(6)
C3 C4 C5 C6 0.8(9)
C4 C5 C6 C7 -0.5(10)
C5 C6 C7 C8 0.0(9)
C6 C7 C8 C3 0.3(9)
C4 C3 C8 C7 0.0(9)
C2 C3 C8 C7 176.6(6)
N3 C2 C21 C22 -100.1(7)
C3 C2 C21 C22 77.3(7)
N3 C2 C21 C26 76.8(7)
C3 C2 C21 C26 -105.9(6)
C26 C21 C22 C23 -0.9(8)
C2 C21 C22 C23 176.0(5)
C21 C22 C23 C24 0.2(9)
C22 C23 C24 C25 -0.2(9)
C23 C24 C25 C26 0.7(9)
C22 C21 C26 C25 1.4(8)
C2 C21 C26 C25 -175.5(5)
C24 C25 C26 C21 -1.4(8)
N2 C1 N1 C11 3.3(8)
Au1 C1 N1 C11 -179.2(4)
C12 C11 N1 C1 96.5(6)
C16 C11 N1 C1 -80.5(7)
C12 C11 C16 C15 -1.4(8)
N1 C11 C16 C15 175.5(5)
C12 C11 C16 C18 178.7(6)
N1 C11 C16 C18 -4.5(8)
C11 C16 C15 C14 2.6(9)
C18 C16 C15 C14 -177.4(6)
C16 C15 C14 C13 -2.1(12)
C15 C14 C13 C12 0.2(12)
C16 C11 C12 C13 -0.4(8)
N1 C11 C12 C13 -177.2(5)
C16 C11 C12 C17 177.8(6)
N1 C11 C12 C17 1.0(8)
C14 C13 C12 C11 1.0(9)
C14 C13 C12 C17 -177.1(7)
